data_4129009
loop_
_publ_author_name
'Mokhtarzadeh, Charles C.'
'Chan, Chinglin'
'Moore, Curtis E.'
'Rheingold, Arnold L.'
'Figueroa, Joshua S.'

_publ_section_title
;
 Side-On Coordination of Nitrous Oxide to a Mononuclear Cobalt Center.
;
_journal_issue 38
_journal_name_full 'Journal of the American Chemical Society'
_journal_page_first 15003
_journal_page_last 15007
_journal_paper_doi 10.1021/jacs.9b08241
_journal_volume 141
_journal_year 2019
_chemical_formula_moiety 'C47 H64 Co N3 O'
_chemical_formula_sum 'C47 H64 Co N3 O'
_chemical_formula_weight 745.94
_space_group_crystal_system orthorhombic
_space_group_IT_number 61
_space_group_name_Hall '-P 2ac 2ab'
_space_group_name_H-M_alt 'P b c a'
_atom_sites_solution_hydrogens geom
_atom_sites_solution_primary direct
_audit_creation_date 2016-09-27
_audit_creation_method
;
Olex2 1.2
(compiled Jan 19 2015 12:28:14 for OlexSys, GUI svn.r4998)
;
_audit_update_record
;
2016-09-27 # Formatted by publCIF

;
_cell_angle_alpha 90
_cell_angle_beta 90
_cell_angle_gamma 90
_cell_formula_units_Z 8
_cell_length_a 17.4228(7)
_cell_length_b 20.6348(9)
_cell_length_c 23.3437(11)
_cell_measurement_reflns_used 8838
_cell_measurement_temperature 100
_cell_measurement_theta_max 25.31
_cell_measurement_theta_min 2.32
_cell_volume 8392.4(6)
_computing_cell_refinement 'SAINT v8.34A (Bruker, 2013)'
_computing_data_collection 'APEX2 v2013.6-2 (Bruker, 2013)'
_computing_data_reduction 'SAINT v8.34A (Bruker, 2013)'
_computing_molecular_graphics 'Olex2 (Dolomanov et al., 2009)'
_computing_publication_material 'Olex2 (Dolomanov et al., 2009)'
_computing_structure_refinement 'ShelXL (Sheldrick, 2008)'
_computing_structure_solution 'ShelXT (Sheldrick, 2008)'
_diffrn_ambient_temperature 100.0
_diffrn_detector 'Bruker APEX-II CCD'
_diffrn_detector_area_resol_mean 7.9
_diffrn_detector_type 'CCD Area Detector'
_diffrn_measured_fraction_theta_full 0.999
_diffrn_measured_fraction_theta_max 0.998
_diffrn_measurement_device 'Kappa Four-Circle Diffractometer'
_diffrn_measurement_device_type 'Bruker APEX-II CCD'
_diffrn_measurement_method '\f and \w scans'
_diffrn_radiation_monochromator 'Double Bounce Multilayer Mirrors'
_diffrn_radiation_probe x-ray
_diffrn_radiation_type MoK\a
_diffrn_radiation_wavelength 0.71073
_diffrn_reflns_av_R_equivalents 0.0608
_diffrn_reflns_av_unetI/netI 0.0482
_diffrn_reflns_Laue_measured_fraction_full 0.999
_diffrn_reflns_Laue_measured_fraction_max 0.998
_diffrn_reflns_limit_h_max 17
_diffrn_reflns_limit_h_min -21
_diffrn_reflns_limit_k_max 24
_diffrn_reflns_limit_k_min -21
_diffrn_reflns_limit_l_max 28
_diffrn_reflns_limit_l_min -20
_diffrn_reflns_number 38279
_diffrn_reflns_point_group_measured_fraction_full 0.999
_diffrn_reflns_point_group_measured_fraction_max 0.998
_diffrn_reflns_theta_full 25.242
_diffrn_reflns_theta_max 25.372
_diffrn_reflns_theta_min 1.745
_diffrn_source 'Micro Focus Rotating Anode'
_diffrn_source_type 'Bruker TXS'
_diffrn_standards_number 0
_exptl_absorpt_coefficient_mu 0.446
_exptl_absorpt_correction_T_max 0.0916
_exptl_absorpt_correction_T_min 0.0607
_exptl_absorpt_correction_type multi-scan
_exptl_absorpt_process_details
;
SADABS-2014/5 (Bruker,2014) was used for absorption correction.
wR2(int) was 0.1069 before and 0.0549 after correction.
The Ratio of minimum to maximum transmission is 0.6627.
The \l/2 correction factor is 0.00150.
;
_exptl_crystal_colour 'clear orangish yellow'
_exptl_crystal_colour_lustre clear
_exptl_crystal_colour_modifier orangish
_exptl_crystal_colour_primary yellow
_exptl_crystal_density_diffrn 1.181
_exptl_crystal_description plate
_exptl_crystal_F_000 3216
_exptl_crystal_size_max 0.53
_exptl_crystal_size_mid 0.49
_exptl_crystal_size_min 0.1
_refine_diff_density_max 0.903
_refine_diff_density_min -0.456
_refine_diff_density_rms 0.075
_refine_ls_extinction_method none
_refine_ls_goodness_of_fit_ref 1.062
_refine_ls_hydrogen_treatment constr
_refine_ls_matrix_type full
_refine_ls_number_parameters 496
_refine_ls_number_reflns 7687
_refine_ls_number_restraints 0
_refine_ls_restrained_S_all 1.062
_refine_ls_R_factor_all 0.0978
_refine_ls_R_factor_gt 0.0743
_refine_ls_shift/su_max 0.001
_refine_ls_shift/su_mean 0.000
_refine_ls_structure_factor_coef Fsqd
_refine_ls_weighting_details 'w=1/[\s^2^(Fo^2^)+(0.0661P)^2^+18.7595P] where P=(Fo^2^+2Fc^2^)/3'
_refine_ls_weighting_scheme calc
_refine_ls_wR_factor_gt 0.1637
_refine_ls_wR_factor_ref 0.1758
_reflns_Friedel_coverage 0.000
_reflns_number_gt 5796
_reflns_number_total 7687
_reflns_threshold_expression 'I > 2\s(I)'
_cod_data_source_file ja9b08241_si_002.cif
_cod_data_source_block JFig1289
_cod_database_code 4129009
_shelx_space_group_comment
;
The symmetry employed for this shelxl refinement is uniquely defined
by the following loop, which should always be used as a source of
symmetry information in preference to the above space-group names.
They are only intended as comments.
;
_olex2_refinement_description
;
1. Fixed Uiso
 At 1.2 times of:
  All C(H) groups
 At 1.5 times of:
  All C(H,H,H) groups
2. Others
 Sof(O1B)=1-FVAR(1)
 Sof(O1A)=FVAR(1)
3.a Ternary CH refined with riding coordinates:
 C26(H26), C36(H36), C21(H21), C31(H31), C11(H11), C16(H16)
3.b Aromatic/amide H refined with riding coordinates:
 C7(H7), C29(H29), C6(H6), C34(H34), C5(H5), C19(H19), C14(H14)
3.c Idealised Me refined as rotating group:
 C18(H18A,H18B,H18C), C44(H44A,H44B,H44C), C42(H42A,H42B,H42C), C40(H40A,H40B,
 H40C), C22(H22A,H22B,H22C), C38(H38A,H38B,H38C), C27(H27A,H27B,H27C), C37(H37A,
 H37B,H37C), C28(H28A,H28B,H28C), C46(H46A,H46B,H46C), C23(H23A,H23B,H23C),
 C33(H33A,H33B,H33C), C48(H48A,H48B,H48C), C13(H13A,H13B,H13C), C32(H32A,H32B,
 H32C), C17(H17A,H17B,H17C), C12(H12A,H12B,H12C)
;
_shelx_shelxl_version_number 2014/7
_olex2_submission_special_instructions 'No special instructions were received'

loop_
_space_group_symop_operation_xyz
'x, y, z'
'-x+1/2, -y, z+1/2'
'-x, y+1/2, -z+1/2'
'x+1/2, -y+1/2, -z'
'-x, -y, -z'
'x-1/2, y, -z-1/2'
'x, -y-1/2, z-1/2'
'-x-1/2, y-1/2, z'

loop_
_atom_site_label
_atom_site_type_symbol
_atom_site_fract_x
_atom_site_fract_y
_atom_site_fract_z
_atom_site_U_iso_or_equiv
_atom_site_adp_type
_atom_site_occupancy
_atom_site_site_symmetry_order
_atom_site_calc_flag
_atom_site_refinement_flags_posn
_atom_site_refinement_flags_occupancy
_atom_site_disorder_assembly
_atom_site_disorder_group
Co1 Co 0.14480(3) 0.30444(2) 0.70717(2) 0.03029(17) Uani 1 1 d . . . .
N1 N 0.23038(16) 0.39758(14) 0.63418(11) 0.0239(6) Uani 1 1 d . . . .
C8 C 0.31310(18) 0.43671(16) 0.55936(13) 0.0206(7) Uani 1 1 d . . . .
C25 C 0.37719(19) 0.33152(17) 0.53451(13) 0.0211(7) Uani 1 1 d . . . .
C24 C 0.31305(19) 0.37219(17) 0.53020(12) 0.0215(7) Uani 1 1 d . . . .
C7 C 0.3548(2) 0.48846(17) 0.53674(14) 0.0246(7) Uani 1 1 d . . . .
H7 H 0.3822 0.4830 0.5019 0.030 Uiso 1 1 calc R . . .
C29 C 0.3771(2) 0.27251(17) 0.50518(13) 0.0228(7) Uani 1 1 d . . . .
H29 H 0.4205 0.2448 0.5083 0.027 Uiso 1 1 calc R . . .
C35 C 0.2490(2) 0.35325(17) 0.49709(12) 0.0233(7) Uani 1 1 d . . . .
C6 C 0.3569(2) 0.54756(17) 0.56445(15) 0.0272(8) Uani 1 1 d . . . .
H6 H 0.3869 0.5818 0.5491 0.033 Uiso 1 1 calc R . . .
C9 C 0.2216(2) 0.51941(17) 0.68912(14) 0.0274(8) Uani 1 1 d . . . .
C34 C 0.2524(2) 0.29429(17) 0.46830(13) 0.0251(8) Uani 1 1 d . . . .
H34 H 0.2098 0.2816 0.4455 0.030 Uiso 1 1 calc R . . .
C5 C 0.3156(2) 0.55739(17) 0.61444(14) 0.0257(8) Uani 1 1 d . . . .
H5 H 0.3182 0.5982 0.6332 0.031 Uiso 1 1 calc R . . .
C26 C 0.44531(19) 0.35009(17) 0.57236(13) 0.0220(7) Uani 1 1 d . . . .
H26 H 0.4479 0.3985 0.5729 0.026 Uiso 1 1 calc R . . .
C3 C 0.27202(18) 0.44806(16) 0.60982(13) 0.0208(7) Uani 1 1 d . . . .
C43 C 0.1914(2) 0.22491(17) 0.66714(15) 0.0278(8) Uani 1 1 d . . . .
C41 C 0.1094(2) 0.22271(17) 0.66145(14) 0.0273(8) Uani 1 1 d . . . .
C39 C 0.0778(2) 0.22204(18) 0.71728(15) 0.0283(8) Uani 1 1 d . . . .
C30 C 0.3154(2) 0.25310(17) 0.47146(13) 0.0255(8) Uani 1 1 d . . . .
C4 C 0.27049(19) 0.50849(17) 0.63735(13) 0.0222(7) Uani 1 1 d . . . .
C36 C 0.1793(2) 0.39723(18) 0.49123(14) 0.0263(8) Uani 1 1 d . . . .
H36 H 0.1805 0.4280 0.5243 0.032 Uiso 1 1 calc R . . .
C20 C 0.1469(2) 0.54434(19) 0.68255(16) 0.0319(8) Uani 1 1 d . . . .
C2 C 0.1964(2) 0.36218(18) 0.66396(14) 0.0278(8) Uani 1 1 d . . . .
C45 C 0.2099(2) 0.22200(19) 0.72659(16) 0.0341(9) Uani 1 1 d . . . .
C10 C 0.2496(2) 0.50376(19) 0.74362(14) 0.0324(9) Uani 1 1 d . . . .
C47 C 0.1398(2) 0.22084(19) 0.75746(15) 0.0343(9) Uani 1 1 d . . . .
C19 C 0.1021(2) 0.5544(2) 0.73129(17) 0.0379(10) Uani 1 1 d . . . .
H19 H 0.0516 0.5710 0.7268 0.045 Uiso 1 1 calc R . . .
C18 C 0.1109(2) 0.6034(2) 0.87698(15) 0.0405(10) Uani 1 1 d . . . .
H18A H 0.1608 0.5880 0.8908 0.061 Uiso 1 1 calc GR . . .
H18B H 0.0763 0.6100 0.9096 0.061 Uiso 1 1 calc GR . . .
H18C H 0.1177 0.6444 0.8565 0.061 Uiso 1 1 calc GR . . .
C21 C 0.1124(2) 0.5574(2) 0.62387(17) 0.0380(9) Uani 1 1 d . . . .
H21 H 0.1558 0.5614 0.5960 0.046 Uiso 1 1 calc R . . .
C31 C 0.3141(2) 0.18862(18) 0.43954(15) 0.0301(8) Uani 1 1 d . . . .
H31 H 0.2975 0.1978 0.3994 0.036 Uiso 1 1 calc R . . .
C14 C 0.2018(3) 0.5160(2) 0.79103(16) 0.0423(11) Uani 1 1 d . . . .
H14 H 0.2204 0.5067 0.8284 0.051 Uiso 1 1 calc R . . .
C15 C 0.1282(2) 0.5414(2) 0.78501(17) 0.0398(10) Uani 1 1 d . . . .
C11 C 0.3289(3) 0.4750(2) 0.75132(16) 0.0424(10) Uani 1 1 d . . . .
H11 H 0.3468 0.4598 0.7129 0.051 Uiso 1 1 calc R . . .
C44 C 0.2475(3) 0.22578(19) 0.61862(18) 0.0413(10) Uani 1 1 d . . . .
H44A H 0.2230 0.2442 0.5845 0.062 Uiso 1 1 calc GR . . .
H44B H 0.2644 0.1814 0.6104 0.062 Uiso 1 1 calc GR . . .
H44C H 0.2920 0.2523 0.6292 0.062 Uiso 1 1 calc GR . . .
C42 C 0.0652(3) 0.2179(2) 0.60655(16) 0.0453(11) Uani 1 1 d . . . .
H42A H 0.0198 0.2458 0.6087 0.068 Uiso 1 1 calc GR . . .
H42B H 0.0491 0.1729 0.6005 0.068 Uiso 1 1 calc GR . . .
H42C H 0.0978 0.2318 0.5746 0.068 Uiso 1 1 calc GR . . .
C40 C -0.0060(2) 0.2224(2) 0.73192(18) 0.0445(11) Uani 1 1 d . . . .
H40A H -0.0142 0.2479 0.7668 0.067 Uiso 1 1 calc GR . . .
H40B H -0.0235 0.1778 0.7383 0.067 Uiso 1 1 calc GR . . .
H40C H -0.0351 0.2416 0.7003 0.067 Uiso 1 1 calc GR . . .
C22 C 0.0627(3) 0.5006(2) 0.60472(19) 0.0485(11) Uani 1 1 d . . . .
H22A H 0.0927 0.4605 0.6067 0.073 Uiso 1 1 calc GR . . .
H22B H 0.0456 0.5077 0.5653 0.073 Uiso 1 1 calc GR . . .
H22C H 0.0180 0.4970 0.6300 0.073 Uiso 1 1 calc GR . . .
C16 C 0.0768(3) 0.5537(2) 0.83698(19) 0.0553(13) Uani 1 1 d . . . .
H16 H 0.0288 0.5737 0.8215 0.066 Uiso 1 1 calc R . . .
C38 C 0.1836(3) 0.4379(2) 0.43680(18) 0.0462(11) Uani 1 1 d . . . .
H38A H 0.2302 0.4645 0.4376 0.069 Uiso 1 1 calc GR . . .
H38B H 0.1385 0.4660 0.4344 0.069 Uiso 1 1 calc GR . . .
H38C H 0.1850 0.4092 0.4033 0.069 Uiso 1 1 calc GR . . .
C27 C 0.4326(3) 0.3280(2) 0.63377(16) 0.0449(11) Uani 1 1 d . . . .
H27A H 0.3842 0.3459 0.6481 0.067 Uiso 1 1 calc GR . . .
H27B H 0.4751 0.3432 0.6578 0.067 Uiso 1 1 calc GR . . .
H27C H 0.4304 0.2806 0.6350 0.067 Uiso 1 1 calc GR . . .
C37 C 0.1039(2) 0.3614(2) 0.4942(2) 0.0556(13) Uani 1 1 d . . . .
H37A H 0.0997 0.3320 0.4613 0.083 Uiso 1 1 calc GR . . .
H37B H 0.0615 0.3926 0.4933 0.083 Uiso 1 1 calc GR . . .
H37C H 0.1016 0.3363 0.5298 0.083 Uiso 1 1 calc GR . . .
C28 C 0.5223(2) 0.3258(3) 0.55087(19) 0.0514(12) Uani 1 1 d . . . .
H28A H 0.5231 0.2783 0.5520 0.077 Uiso 1 1 calc GR . . .
H28B H 0.5633 0.3429 0.5753 0.077 Uiso 1 1 calc GR . . .
H28C H 0.5302 0.3405 0.5114 0.077 Uiso 1 1 calc GR . . .
C46 C 0.2896(3) 0.2187(3) 0.7507(2) 0.0583(13) Uani 1 1 d . . . .
H46A H 0.3243 0.2443 0.7267 0.087 Uiso 1 1 calc GR . . .
H46B H 0.3068 0.1735 0.7513 0.087 Uiso 1 1 calc GR . . .
H46C H 0.2896 0.2361 0.7897 0.087 Uiso 1 1 calc GR . . .
C23 C 0.0657(3) 0.6203(2) 0.6211(2) 0.0526(12) Uani 1 1 d . . . .
H23A H 0.0191 0.6156 0.6442 0.079 Uiso 1 1 calc GR . . .
H23B H 0.0517 0.6293 0.5813 0.079 Uiso 1 1 calc GR . . .
H23C H 0.0967 0.6562 0.6361 0.079 Uiso 1 1 calc GR . . .
C33 C 0.3906(3) 0.1542(2) 0.4362(2) 0.0591(14) Uani 1 1 d . . . .
H33A H 0.4287 0.1829 0.4187 0.089 Uiso 1 1 calc GR . . .
H33B H 0.3853 0.1149 0.4129 0.089 Uiso 1 1 calc GR . . .
H33C H 0.4074 0.1423 0.4749 0.089 Uiso 1 1 calc GR . . .
C48 C 0.1314(3) 0.2191(3) 0.82167(17) 0.0599(14) Uani 1 1 d . . . .
H48A H 0.1763 0.2395 0.8394 0.090 Uiso 1 1 calc GR . . .
H48B H 0.1276 0.1740 0.8345 0.090 Uiso 1 1 calc GR . . .
H48C H 0.0850 0.2427 0.8329 0.090 Uiso 1 1 calc GR . . .
C13 C 0.3854(3) 0.5262(3) 0.7721(2) 0.0627(14) Uani 1 1 d . . . .
H13A H 0.3869 0.5620 0.7446 0.094 Uiso 1 1 calc GR . . .
H13B H 0.4366 0.5069 0.7755 0.094 Uiso 1 1 calc GR . . .
H13C H 0.3689 0.5425 0.8095 0.094 Uiso 1 1 calc GR . . .
C32 C 0.2552(3) 0.1434(2) 0.4655(2) 0.0619(14) Uani 1 1 d . . . .
H32A H 0.2715 0.1310 0.5041 0.093 Uiso 1 1 calc GR . . .
H32B H 0.2507 0.1044 0.4416 0.093 Uiso 1 1 calc GR . . .
H32C H 0.2054 0.1653 0.4674 0.093 Uiso 1 1 calc GR . . .
C17 C 0.0526(4) 0.4935(3) 0.8650(3) 0.094(2) Uani 1 1 d . . . .
H17A H 0.0977 0.4712 0.8806 0.141 Uiso 1 1 calc GR . . .
H17B H 0.0271 0.4655 0.8370 0.141 Uiso 1 1 calc GR . . .
H17C H 0.0169 0.5036 0.8962 0.141 Uiso 1 1 calc GR . . .
C12 C 0.3285(4) 0.4165(3) 0.7910(3) 0.0816(19) Uani 1 1 d . . . .
H12A H 0.3182 0.4308 0.8303 0.122 Uiso 1 1 calc GR . . .
H12B H 0.3786 0.3950 0.7895 0.122 Uiso 1 1 calc GR . . .
H12C H 0.2884 0.3862 0.7789 0.122 Uiso 1 1 calc GR . . .
N2 N 0.0734(3) 0.3652(2) 0.73758(19) 0.0503(10) Uani 1 1 d . . . .
N3 N 0.1248(4) 0.3612(3) 0.7724(2) 0.0876(18) Uani 1 1 d . . . .
O1A O 0.0175(5) 0.3916(3) 0.7353(3) 0.102(3) Uani 0.656(10) 1 d . P A 1
O1B O 0.1450(10) 0.3697(6) 0.8236(4) 0.104(6) Uani 0.344(10) 1 d . P A 2

loop_
_atom_site_aniso_label
_atom_site_aniso_U_11
_atom_site_aniso_U_22
_atom_site_aniso_U_33
_atom_site_aniso_U_23
_atom_site_aniso_U_13
_atom_site_aniso_U_12
Co1 0.0342(3) 0.0222(3) 0.0345(3) -0.0030(2) 0.0091(2) -0.0046(2)
N1 0.0283(16) 0.0227(16) 0.0208(13) -0.0007(12) 0.0036(12) -0.0041(14)
C8 0.0201(17) 0.0216(19) 0.0201(15) 0.0027(13) -0.0040(12) 0.0016(15)
C25 0.0242(18) 0.0223(19) 0.0169(14) 0.0019(13) 0.0009(12) -0.0029(15)
C24 0.0249(18) 0.0248(19) 0.0149(14) 0.0035(12) 0.0017(12) -0.0048(16)
C7 0.0252(18) 0.0229(19) 0.0259(16) 0.0030(14) 0.0009(14) 0.0023(16)
C29 0.0258(18) 0.0212(19) 0.0215(15) 0.0015(13) 0.0020(13) -0.0004(15)
C35 0.0271(18) 0.0260(19) 0.0168(14) 0.0045(13) 0.0011(13) -0.0040(16)
C6 0.0280(19) 0.0192(19) 0.0344(18) 0.0068(14) 0.0022(15) -0.0039(16)
C9 0.031(2) 0.021(2) 0.0302(18) -0.0072(14) 0.0053(15) -0.0075(17)
C34 0.0274(19) 0.027(2) 0.0204(15) 0.0003(13) -0.0045(14) -0.0066(16)
C5 0.0278(19) 0.0160(18) 0.0334(18) -0.0023(14) -0.0017(15) 0.0002(16)
C26 0.0222(17) 0.0208(19) 0.0230(16) -0.0013(13) -0.0007(13) -0.0021(15)
C3 0.0183(16) 0.0232(19) 0.0208(15) 0.0010(13) -0.0037(12) 0.0001(15)
C43 0.032(2) 0.0133(18) 0.0385(19) -0.0017(14) 0.0063(15) 0.0004(16)
C41 0.032(2) 0.022(2) 0.0279(17) -0.0011(14) -0.0002(15) -0.0014(17)
C39 0.034(2) 0.0191(19) 0.0323(18) -0.0027(14) 0.0051(15) -0.0065(17)
C30 0.033(2) 0.026(2) 0.0172(15) -0.0006(13) 0.0006(13) -0.0069(17)
C4 0.0209(17) 0.0229(19) 0.0228(16) -0.0008(13) -0.0038(13) 0.0013(15)
C36 0.0257(19) 0.028(2) 0.0257(16) -0.0007(14) -0.0031(14) -0.0024(16)
C20 0.030(2) 0.028(2) 0.0379(19) -0.0072(16) 0.0078(16) -0.0038(18)
C2 0.029(2) 0.026(2) 0.0283(17) -0.0089(15) -0.0029(15) 0.0058(17)
C45 0.033(2) 0.028(2) 0.042(2) -0.0034(16) -0.0057(17) 0.0023(18)
C10 0.039(2) 0.031(2) 0.0273(17) -0.0068(15) -0.0012(16) -0.0092(18)
C47 0.047(2) 0.028(2) 0.0278(18) 0.0032(15) 0.0016(16) -0.0045(19)
C19 0.034(2) 0.037(2) 0.043(2) -0.0159(18) 0.0124(18) -0.0094(19)
C18 0.041(2) 0.053(3) 0.0274(18) -0.0080(17) -0.0008(16) 0.013(2)
C21 0.026(2) 0.046(3) 0.042(2) -0.0007(18) 0.0055(16) 0.007(2)
C31 0.037(2) 0.028(2) 0.0255(17) -0.0056(14) -0.0034(15) -0.0052(18)
C14 0.065(3) 0.039(2) 0.0234(18) -0.0078(16) 0.0023(18) -0.021(2)
C15 0.039(2) 0.032(2) 0.048(2) -0.0165(18) 0.0141(18) -0.0149(19)
C11 0.049(3) 0.053(3) 0.0245(17) -0.0029(18) -0.0071(17) -0.003(2)
C44 0.047(2) 0.022(2) 0.055(2) -0.0049(18) 0.020(2) -0.0061(19)
C42 0.055(3) 0.051(3) 0.030(2) -0.0042(18) -0.0092(19) 0.004(2)
C40 0.035(2) 0.048(3) 0.050(2) -0.012(2) 0.0144(19) -0.014(2)
C22 0.048(3) 0.050(3) 0.047(2) -0.015(2) -0.008(2) 0.009(2)
C16 0.058(3) 0.065(3) 0.044(2) -0.015(2) 0.021(2) -0.019(3)
C38 0.049(3) 0.048(3) 0.042(2) 0.0141(19) 0.0004(19) 0.016(2)
C27 0.044(3) 0.061(3) 0.030(2) 0.0034(19) -0.0110(17) -0.013(2)
C37 0.029(2) 0.043(3) 0.095(4) 0.009(3) 0.001(2) 0.000(2)
C28 0.032(2) 0.075(3) 0.047(2) -0.021(2) 0.0001(18) -0.006(2)
C46 0.045(3) 0.058(3) 0.071(3) -0.009(3) -0.022(2) 0.010(3)
C23 0.040(3) 0.045(3) 0.072(3) 0.000(2) -0.004(2) 0.008(2)
C33 0.046(3) 0.049(3) 0.082(3) -0.036(3) 0.003(2) -0.004(2)
C48 0.081(4) 0.071(4) 0.028(2) 0.006(2) -0.002(2) -0.005(3)
C13 0.041(3) 0.085(4) 0.062(3) -0.019(3) 0.004(2) -0.014(3)
C32 0.063(3) 0.036(3) 0.086(3) -0.026(2) 0.024(3) -0.015(2)
C17 0.132(6) 0.061(4) 0.088(4) -0.011(3) 0.076(4) -0.028(4)
C12 0.066(4) 0.095(5) 0.084(4) 0.039(4) -0.026(3) 0.001(4)
N2 0.052(3) 0.032(2) 0.067(3) 0.0063(19) 0.011(2) -0.001(2)
N3 0.125(5) 0.065(4) 0.072(3) -0.006(3) 0.045(3) -0.002(3)
O1A 0.108(6) 0.064(5) 0.134(6) 0.033(4) 0.056(5) 0.039(4)
O1B 0.211(17) 0.061(8) 0.040(6) -0.017(5) 0.052(8) -0.039(9)

loop_
_atom_type_symbol
_atom_type_description
_atom_type_scat_dispersion_real
_atom_type_scat_dispersion_imag
_atom_type_scat_source
C C 0.0033 0.0016 'International Tables Vol C Tables 4.2.6.8 and 6.1.1.4'
H H 0.0000 0.0000 'International Tables Vol C Tables 4.2.6.8 and 6.1.1.4'
N N 0.0061 0.0033 'International Tables Vol C Tables 4.2.6.8 and 6.1.1.4'
O O 0.0106 0.0060 'International Tables Vol C Tables 4.2.6.8 and 6.1.1.4'
Co Co 0.3494 0.9721 'International Tables Vol C Tables 4.2.6.8 and 6.1.1.4'

loop_
_geom_angle_atom_site_label_1
_geom_angle_atom_site_label_2
_geom_angle_atom_site_label_3
_geom_angle
C43 Co1 C41 40.49(14)
C43 Co1 C39 67.63(14)
C43 Co1 C45 40.19(14)
C43 Co1 C47 67.21(15)
C41 Co1 C45 67.34(14)
C39 Co1 C41 39.72(13)
C39 Co1 C45 67.33(15)
C39 Co1 C47 40.16(15)
C2 Co1 C43 94.39(15)
C2 Co1 C41 113.27(14)
C2 Co1 C39 152.37(14)
C2 Co1 C45 112.83(16)
C2 Co1 C47 151.89(16)
C2 Co1 N2 95.69(16)
C2 Co1 N3 97.40(19)
C47 Co1 C41 66.91(14)
C47 Co1 C45 39.67(15)
N2 Co1 C43 162.45(18)
N2 Co1 C41 121.99(18)
N2 Co1 C39 97.47(16)
N2 Co1 C45 143.93(17)
N2 Co1 C47 107.88(16)
N2 Co1 N3 36.6(2)
N3 Co1 C43 154.7(2)
N3 Co1 C41 146.1(2)
N3 Co1 C39 107.62(19)
N3 Co1 C45 114.5(2)
N3 Co1 C47 92.9(2)
C2 N1 C3 167.2(3)
C7 C8 C24 120.6(3)
C7 C8 C3 117.2(3)
C3 C8 C24 122.2(3)
C24 C25 C26 120.7(3)
C29 C25 C24 119.1(3)
C29 C25 C26 120.2(3)
C25 C24 C8 120.0(3)
C25 C24 C35 120.2(3)
C35 C24 C8 119.7(3)
C8 C7 H7 119.6
C6 C7 C8 120.8(3)
C6 C7 H7 119.6
C25 C29 H29 119.0
C30 C29 C25 121.9(3)
C30 C29 H29 119.0
C24 C35 C36 120.9(3)
C34 C35 C24 118.2(3)
C34 C35 C36 120.8(3)
C7 C6 H6 119.7
C7 C6 C5 120.7(3)
C5 C6 H6 119.7
C20 C9 C4 119.6(3)
C10 C9 C4 120.0(3)
C10 C9 C20 120.4(3)
C35 C34 H34 118.6
C30 C34 C35 122.8(3)
C30 C34 H34 118.6
C6 C5 H5 119.6
C6 C5 C4 120.8(3)
C4 C5 H5 119.6
C25 C26 H26 107.1
C27 C26 C25 110.9(3)
C27 C26 H26 107.1
C28 C26 C25 114.4(3)
C28 C26 H26 107.1
C28 C26 C27 110.0(3)
N1 C3 C8 119.1(3)
N1 C3 C4 117.9(3)
C8 C3 C4 123.0(3)
C41 C43 Co1 71.0(2)
C41 C43 C44 125.5(3)
C45 C43 Co1 71.4(2)
C45 C43 C41 108.3(3)
C45 C43 C44 126.1(4)
C44 C43 Co1 126.3(3)
C43 C41 Co1 68.5(2)
C43 C41 C42 126.4(3)
C39 C41 Co1 69.6(2)
C39 C41 C43 107.6(3)
C39 C41 C42 126.0(3)
C42 C41 Co1 130.0(3)
C41 C39 Co1 70.7(2)
C41 C39 C47 108.1(3)
C41 C39 C40 126.0(3)
C47 C39 Co1 70.4(2)
C47 C39 C40 125.8(3)
C40 C39 Co1 124.7(3)
C29 C30 C31 122.6(3)
C34 C30 C29 117.7(3)
C34 C30 C31 119.7(3)
C5 C4 C9 121.7(3)
C5 C4 C3 117.3(3)
C3 C4 C9 121.0(3)
C35 C36 H36 107.1
C35 C36 C38 111.3(3)
C38 C36 H36 107.1
C37 C36 C35 113.5(3)
C37 C36 H36 107.1
C37 C36 C38 110.5(3)
C9 C20 C21 121.9(3)
C19 C20 C9 118.9(4)
C19 C20 C21 119.2(4)
N1 C2 Co1 177.1(3)
C43 C45 Co1 68.4(2)
C43 C45 C46 125.2(4)
C47 C45 Co1 69.9(2)
C47 C45 C43 107.4(3)
C47 C45 C46 127.3(4)
C46 C45 Co1 128.3(3)
C9 C10 C14 117.8(4)
C9 C10 C11 121.1(3)
C14 C10 C11 121.1(3)
C39 C47 Co1 69.4(2)
C39 C47 C48 125.5(4)
C45 C47 Co1 70.4(2)
C45 C47 C39 108.5(3)
C45 C47 C48 126.1(4)
C48 C47 Co1 125.7(3)
C20 C19 H19 118.8
C15 C19 C20 122.4(4)
C15 C19 H19 118.8
H18A C18 H18B 109.5
H18A C18 H18C 109.5
H18B C18 H18C 109.5
C16 C18 H18A 109.5
C16 C18 H18B 109.5
C16 C18 H18C 109.5
C20 C21 H21 107.6
C20 C21 C22 110.6(3)
C20 C21 C23 113.4(3)
C22 C21 H21 107.6
C22 C21 C23 109.8(3)
C23 C21 H21 107.6
C30 C31 H31 107.2
C33 C31 C30 115.0(3)
C33 C31 H31 107.2
C33 C31 C32 109.1(4)
C32 C31 C30 110.7(3)
C32 C31 H31 107.2
C10 C14 H14 118.9
C15 C14 C10 122.2(4)
C15 C14 H14 118.9
C19 C15 C14 118.4(4)
C19 C15 C16 120.2(4)
C14 C15 C16 121.5(4)
C10 C11 H11 107.5
C10 C11 C13 110.8(4)
C10 C11 C12 112.2(4)
C13 C11 H11 107.5
C12 C11 H11 107.5
C12 C11 C13 111.1(4)
C43 C44 H44A 109.5
C43 C44 H44B 109.5
C43 C44 H44C 109.5
H44A C44 H44B 109.5
H44A C44 H44C 109.5
H44B C44 H44C 109.5
C41 C42 H42A 109.5
C41 C42 H42B 109.5
C41 C42 H42C 109.5
H42A C42 H42B 109.5
H42A C42 H42C 109.5
H42B C42 H42C 109.5
C39 C40 H40A 109.5
C39 C40 H40B 109.5
C39 C40 H40C 109.5
H40A C40 H40B 109.5
H40A C40 H40C 109.5
H40B C40 H40C 109.5
C21 C22 H22A 109.5
C21 C22 H22B 109.5
C21 C22 H22C 109.5
H22A C22 H22B 109.5
H22A C22 H22C 109.5
H22B C22 H22C 109.5
C18 C16 C15 111.9(4)
C18 C16 H16 105.8
C15 C16 H16 105.8
C17 C16 C18 114.4(4)
C17 C16 C15 112.5(4)
C17 C16 H16 105.8
C36 C38 H38A 109.5
C36 C38 H38B 109.5
C36 C38 H38C 109.5
H38A C38 H38B 109.5
H38A C38 H38C 109.5
H38B C38 H38C 109.5
C26 C27 H27A 109.5
C26 C27 H27B 109.5
C26 C27 H27C 109.5
H27A C27 H27B 109.5
H27A C27 H27C 109.5
H27B C27 H27C 109.5
C36 C37 H37A 109.5
C36 C37 H37B 109.5
C36 C37 H37C 109.5
H37A C37 H37B 109.5
H37A C37 H37C 109.5
H37B C37 H37C 109.5
C26 C28 H28A 109.5
C26 C28 H28B 109.5
C26 C28 H28C 109.5
H28A C28 H28B 109.5
H28A C28 H28C 109.5
H28B C28 H28C 109.5
C45 C46 H46A 109.5
C45 C46 H46B 109.5
C45 C46 H46C 109.5
H46A C46 H46B 109.5
H46A C46 H46C 109.5
H46B C46 H46C 109.5
C21 C23 H23A 109.5
C21 C23 H23B 109.5
C21 C23 H23C 109.5
H23A C23 H23B 109.5
H23A C23 H23C 109.5
H23B C23 H23C 109.5
C31 C33 H33A 109.5
C31 C33 H33B 109.5
C31 C33 H33C 109.5
H33A C33 H33B 109.5
H33A C33 H33C 109.5
H33B C33 H33C 109.5
C47 C48 H48A 109.5
C47 C48 H48B 109.5
C47 C48 H48C 109.5
H48A C48 H48B 109.5
H48A C48 H48C 109.5
H48B C48 H48C 109.5
C11 C13 H13A 109.5
C11 C13 H13B 109.5
C11 C13 H13C 109.5
H13A C13 H13B 109.5
H13A C13 H13C 109.5
H13B C13 H13C 109.5
C31 C32 H32A 109.5
C31 C32 H32B 109.5
C31 C32 H32C 109.5
H32A C32 H32B 109.5
H32A C32 H32C 109.5
H32B C32 H32C 109.5
C16 C17 H17A 109.5
C16 C17 H17B 109.5
C16 C17 H17C 109.5
H17A C17 H17B 109.5
H17A C17 H17C 109.5
H17B C17 H17C 109.5
C11 C12 H12A 109.5
C11 C12 H12B 109.5
C11 C12 H12C 109.5
H12A C12 H12B 109.5
H12A C12 H12C 109.5
H12B C12 H12C 109.5
N3 N2 Co1 73.9(3)
O1A N2 Co1 150.8(6)
O1A N2 N3 135.2(7)
N2 N3 Co1 69.5(4)
N2 N3 O1B 146.5(9)
O1B N3 Co1 140.8(8)

loop_
_geom_bond_atom_site_label_1
_geom_bond_atom_site_label_2
_geom_bond_distance
Co1 C43 2.055(3)
Co1 C41 2.089(4)
Co1 C39 2.076(4)
Co1 C2 1.801(4)
Co1 C45 2.095(4)
Co1 C47 2.089(4)
Co1 N2 1.903(5)
Co1 N3 1.952(5)
N1 C3 1.391(4)
N1 C2 1.170(4)
C8 C24 1.495(5)
C8 C7 1.396(5)
C8 C3 1.398(4)
C25 C24 1.401(5)
C25 C29 1.397(5)
C25 C26 1.528(4)
C24 C35 1.413(5)
C7 H7 0.9500
C7 C6 1.381(5)
C29 H29 0.9500
C29 C30 1.391(5)
C35 C34 1.391(5)
C35 C36 1.522(5)
C6 H6 0.9500
C6 C5 1.386(5)
C9 C4 1.496(5)
C9 C20 1.408(5)
C9 C10 1.401(5)
C34 H34 0.9500
C34 C30 1.391(5)
C5 H5 0.9500
C5 C4 1.386(5)
C26 H26 1.0000
C26 C27 1.520(5)
C26 C28 1.517(5)
C3 C4 1.403(5)
C43 C41 1.434(5)
C43 C45 1.426(5)
C43 C44 1.497(5)
C41 C39 1.415(5)
C41 C42 1.499(5)
C39 C47 1.430(5)
C39 C40 1.501(5)
C30 C31 1.525(5)
C36 H36 1.0000
C36 C38 1.524(5)
C36 C37 1.510(6)
C20 C19 1.395(5)
C20 C21 1.520(5)
C45 C47 1.419(5)
C45 C46 1.498(6)
C10 C14 1.408(5)
C10 C11 1.515(6)
C47 C48 1.506(5)
C19 H19 0.9500
C19 C15 1.361(6)
C18 H18A 0.9800
C18 H18B 0.9800
C18 H18C 0.9800
C18 C16 1.509(6)
C21 H21 1.0000
C21 C22 1.524(6)
C21 C23 1.533(6)
C31 H31 1.0000
C31 C33 1.513(6)
C31 C32 1.513(6)
C14 H14 0.9500
C14 C15 1.392(6)
C15 C16 1.529(5)
C11 H11 1.0000
C11 C13 1.522(6)
C11 C12 1.521(7)
C44 H44A 0.9800
C44 H44B 0.9800
C44 H44C 0.9800
C42 H42A 0.9800
C42 H42B 0.9800
C42 H42C 0.9800
C40 H40A 0.9800
C40 H40B 0.9800
C40 H40C 0.9800
C22 H22A 0.9800
C22 H22B 0.9800
C22 H22C 0.9800
C16 H16 1.0000
C16 C17 1.465(7)
C38 H38A 0.9800
C38 H38B 0.9800
C38 H38C 0.9800
C27 H27A 0.9800
C27 H27B 0.9800
C27 H27C 0.9800
C37 H37A 0.9800
C37 H37B 0.9800
C37 H37C 0.9800
C28 H28A 0.9800
C28 H28B 0.9800
C28 H28C 0.9800
C46 H46A 0.9800
C46 H46B 0.9800
C46 H46C 0.9800
C23 H23A 0.9800
C23 H23B 0.9800
C23 H23C 0.9800
C33 H33A 0.9800
C33 H33B 0.9800
C33 H33C 0.9800
C48 H48A 0.9800
C48 H48B 0.9800
C48 H48C 0.9800
C13 H13A 0.9800
C13 H13B 0.9800
C13 H13C 0.9800
C32 H32A 0.9800
C32 H32B 0.9800
C32 H32C 0.9800
C17 H17A 0.9800
C17 H17B 0.9800
C17 H17C 0.9800
C12 H12A 0.9800
C12 H12B 0.9800
C12 H12C 0.9800
N2 N3 1.212(7)
N2 O1A 1.118(7)
N3 O1B 1.259(13)
